data_2100934
loop_
_publ_author_name
'Pecaut, J.'
'Masse, R.'

_publ_section_title
;
 Structure of bis(2-amino-5-nitropyridinium) dichromate as a step
 towards the design of efficient organic--inorganic non-linear optical
 crystals
;
_journal_issue 2
_journal_name_full 'Acta Crystallographica Section B'
_journal_page_first 277
_journal_page_last 282
_journal_paper_doi 10.1107/S0108768192008553
_journal_volume 49
_journal_year 1993
_chemical_formula_moiety 'C10 H12 N6 O4,Cr2 O7'
_chemical_formula_sum 'C10 H12 Cr2 N6 O11'
_symmetry_cell_setting orthorhombic
_symmetry_space_group_name_H-M 'P 21 n b'
_cell_angle_alpha 90
_cell_angle_beta 90
_cell_angle_gamma 90
_cell_formula_units_Z 4
_cell_length_a 22.454(6)
_cell_length_b 15.129(2)
_cell_length_c 5.189(2)
_cell_volume 1762.7(9)
_diffrn_radiation_type Ag
_diffrn_radiation_wavelength 0.55941
_exptl_absorpt_coefficient_mu 0.6589
_exptl_crystal_density_diffrn 1.866
_exptl_crystal_F_000 1000
_cod_data_source_file pa0281.cif
_cod_data_source_block pa0281a
_cod_original_cell_volume 1762.9(8)
_cod_original_sg_symbol_H-M P21nb
_cod_database_code 2100934

loop_
_atom_site_label
_atom_site_fract_x
_atom_site_fract_y
_atom_site_fract_z
Cr(1) .0 .31595(2) .75666(7)
Cr(2) -.04770(2) .51297(3) .73989(7)
O(1) .00653(9) .43120(10) .8389(4)
O(2) .05992(9) .27070(10) .8782(4)
O(3) -.00040(10) .30560(10) .4505(3)
O(4) -.06024(9) .27870(10) .8803(4)
O(5) -.10956(9) .4995(2) .8889(4)
O(6) -.01660(10) .60590(10) .8189(4)
O(7) -.05570(10) .5072(2) .4342(4)
N(1) .05760(10) .1303(2) .2433(5)
N(2) .08030(10) -.0184(2) .2641(4)
N(3) .17380(10) -.1661(2) -.1194(6)
C(1) .08610(10) .0616(2) .1476(5)
C(2) .12320(10) .0673(2) -.0730(6)
C(3) .10900(10) -.0922(2) .1812(5)
C(4) .14440(10) -.0857(2) -.0297(6)
C(5) .15160(10) -.0061(2) -.1595(6)
O(8) .17030(10) -.2324(2) .0118(6)
O(9) .19970(10) -.1608(3) -.3269(6)
H(1) .035 .125 .347
H(2) .064 .179 .146
H(3) .058 -.030 .370
H(4) .103 -.148 .280
H(5) .183 .002 -.331
H(6) .128 .122 -.162
N(4) .38600(10) .3343(2) -.2159(5)
N(5) .36460(10) .1862(2) -.2166(4)
N(6) .27260(10) .0395(2) .1689(6)
C(6) .35730(10) .2673(2) -.1112(6)
C(7) .3177(2) .2745(2) .0980(6)
C(8) .28950(10) .2011(3) .1896(6)
C(9) .30020(10) .1197(2) .0720(6)
C(10) .33790(10) .1128(2) -.1304(6)
O(10) .27910(10) -.0291(2) .0504(6)
O(11) .2438(2) .0461(2) .3675(6)
H(7) .415 .323 -.332
H(8) .387 .387 -.118
H(9) .308 .335 .170
H(10) .263 .207 .320
H(11) .348 .058 -.212
H(12) .384 .183 -.327

loop_
_geom_angle_atom_site_label_1
_geom_angle_atom_site_label_2
_geom_angle_atom_site_label_3
_geom_angle
C(6) N(4) H(7) 118(3)
C(6) N(4) H(8) 116(2)
H(7) N(4) H(8) 120(4)
C(6) N(5) C(10) 124.2(2)
C(6) N(5) H(12) 117(3)
C(10) N(5) H(12) 117(3)
C(9) N(6) O(10) 119.1(3)
C(9) N(6) O(11) 116.8(3)
O(10) N(6) O(11) 124.1(3)
N(4) C(6) N(5) 118.1(3)
N(4) C(6) C(7) 124.6(3)
N(5) C(6) C(7) 117.3(3)
C(6) C(7) C(8) 120.0(3)
C(6) C(7) H(9) 119(2)
C(8) C(7) H(9) 121(2)
C(7) C(8) C(9) 119.1(3)
C(7) C(8) H(10) 119(2)
C(9) C(8) H(10) 122(2)
N(6) C(9) C(8) 120.8(3)
N(6) C(9) C(10) 118.1(3)
C(8) C(9) C(10) 121.1(3)
N(5) C(10) C(9) 118.4(3)
N(5) C(10) H(11) 117(2)
C(9) C(10) H(11) 124(2)
O(1) Cr(1) O(2) 104.30(10)
O(1) Cr(1) O(3) 109.40(10)
O(1) Cr(1) O(4) 108.3(3)
O(2) Cr(1) O(3) 110.30(10)
O(2) Cr(1) O(4) 113.20(10)
O(3) Cr(1) O(4) 111.10(10)
O(1) Cr(2) O(5) 111.10(10)
Cr(1) O(1) Cr(2) 122.70(10)
C(1) N(1) H(1) 121(3)
C(1) N(1) H(2) 111(2)
H(1) N(1) H(2) 127(3)
C(2) N(2) C(3) 123.0(2)
C(1) N(2) H(3) 126(3)
C(3) N(2) H(3) 110(3)
C(4) N(3) O(8) 118.6(3)
C(4) N(3) O(9) 116.1(3)
O(8) N(3) O(9) 125.2(4)
N(1) C(1) N(2) 119.2(3)
N(1) C(1) C(2) 122.8(3)
N(2) C(1) C(2) 118.0(3)
C(1) C(2) C(5) 119.5(3)
C(1) C(2) H(6) 121(2)
C(5) C(2) H(6) 120(2)
N(2) C(3) C(4) 118.3(3)
N(2) C(3) H(4) 118(2)
C(4) C(3) H(4) 124(2)
N(3) C(4) C(3) 117.5(3)
N(3) c(4) C(5) 121.0(3)
C(3) C(4) C(5) 121.5(3)
C92) C(5) C(4) 119.7(3)
C(2) C(5) H(5) 118(3)
C(4) C(5) H(5) 123(2)
O(1) Cr(2) O(6) 103.40(10)
O(1) Cr(2) O(7) 108.70(10)
O(5) Cr(2) O(6) 111.20(10)
O(5) Cr(2) O(7) 112.00(10)
O(6) Cr(2) O(7) 110.30(10)

loop_
_geom_bond_atom_site_label_1
_geom_bond_atom_site_label_2
_geom_bond_distance
N(4) C(6) 1.317(4)
N(4) H(7) 0.91(4)
N(4) H(8) 0.95(4)
N(5) C(6) 1.353(4)
N(5) C(10) 1.341(4)
N(5) H(12) 0.72(3)
N(6) C(9) 1.453(4)
N(6) O(10) 1.215(4)
Cr(1) O(1) 1.801(2)
Cr(1) O(2) 1.636(2)
Cr(1) O(3) 1.597(2)
Cr(1) O(4) 1.597(2)
Cr(2) O(1) 1.810(2)
Cr(2) O(5) 1.603(2)
Cr(2) O(6) 1.622(2)
Cr(2) O(7) 1.599(2)
N(6) O(11) 1.220(4)
C(6) C(7) 1.408(4)
C(7) C(8) 1.363(5)
C(7) H(9) 1.01(3)
C(8) C(9) 1.395(5)
C(8) H(10) 0.90(3)
C(9) C(10) 1.352(4)
C(10) H(11) 0.96(4)
N(1) C(1) 1.318(4)
N(1) H(1) 0.75(3)
N(1) H(2) 0.91(3)
N(2) C(1) 1.360(4)
N(2) C(3) 1.360(4)
N(2) H(3) 0.76(4)
N(3) C(4) 1.460(5)
N(3) O(8) 1.215(5)
N(3) O(9) 1.225(5)
C(1) C(2) 1.419(4)
C(2) C(5) 1.357(5)
C(2) H(6) 0.95(3)
C(3) C(4) 1.356(4)
C(3) H(4) 1.00(3)
C(4) C(5) 1.390(5)
C(5) H(5) 1.15(4)
